data_7003080
loop_
_publ_author_name
'Pacigov\'a, Silvia'
'Gyepes, R\'obert'
'Tatiersky, Jozef'
'Siv\'ak, Michal'

_publ_section_title
;
 Interpretation of the multiple vanadium-oxygen bonds in the central
 VO(\h2-O2)+ group. Synthesis, structure, supramolecular interactions
 and DFT studies for complexes with 2,2&#x2032;-bipyridine,
 1,10-phenanthroline, pyrazinato(1--) and pyrazinamide ligands
;
_journal_issue 1
_journal_name_full 'Dalton Transactions'
_journal_page_first 121
_journal_paper_doi 10.1039/b711347a
_journal_year 2008
_chemical_formula_sum 'C11 H13 N4 O8 V'
_chemical_formula_weight 380.19
_chemical_name_systematic
;
?
;
_space_group_IT_number 2
_symmetry_cell_setting triclinic
_symmetry_space_group_name_Hall '-P 1'
_symmetry_space_group_name_H-M 'P -1'
_atom_sites_solution_hydrogens geom
_atom_sites_solution_primary direct
_atom_sites_solution_secondary difmap
_audit_creation_method SHELXL-97
_cell_angle_alpha 84.769(5)
_cell_angle_beta 90.185(6)
_cell_angle_gamma 83.266(5)
_cell_formula_units_Z 4
_cell_length_a 7.0160(6)
_cell_length_b 14.3350(15)
_cell_length_c 15.2690(12)
_cell_measurement_reflns_used 4750
_cell_measurement_temperature 293(2)
_cell_measurement_theta_max 24.11
_cell_measurement_theta_min 1.00
_cell_volume 1518.6(2)
_computing_cell_refinement 'HKL Scalepack (Otwinowski & Minor, 1997)'
_computing_data_collection 'Collect (Nonius BV, 1997-2000)'
_computing_data_reduction 'HKL Denzo and Scalepack (Otwinowski & Minor, 1997)'
_computing_molecular_graphics 'PLATON (Spek, 2001)'
_computing_structure_refinement 'SHELXL-97 (Sheldrick, 1997)'
_computing_structure_solution 'SIR97 (Altomare et al., 1994)'
_diffrn_ambient_temperature 293(2)
_diffrn_detector_area_resol_mean 9.091
_diffrn_measured_fraction_theta_full 0.993
_diffrn_measured_fraction_theta_max 0.993
_diffrn_measurement_device_type KappaCCD
_diffrn_measurement_method '\w and \p scans to fill the Ewald sphere'
_diffrn_radiation_monochromator 'horizontally mounted graphite crystal'
_diffrn_radiation_source 'fine-focus sealed tube'
_diffrn_radiation_type MoK\a
_diffrn_radiation_wavelength 0.71073
_diffrn_reflns_av_R_equivalents 0.0000
_diffrn_reflns_av_sigmaI/netI 0.1140
_diffrn_reflns_limit_h_max 8
_diffrn_reflns_limit_h_min -8
_diffrn_reflns_limit_k_max 16
_diffrn_reflns_limit_k_min -16
_diffrn_reflns_limit_l_max 17
_diffrn_reflns_limit_l_min -17
_diffrn_reflns_number 21989
_diffrn_reflns_theta_full 24.20
_diffrn_reflns_theta_max 24.20
_diffrn_reflns_theta_min 1.44
_exptl_absorpt_coefficient_mu 0.704
_exptl_absorpt_correction_type none
_exptl_crystal_colour red
_exptl_crystal_density_diffrn 1.663
_exptl_crystal_density_method 'not measured'
_exptl_crystal_description block
_exptl_crystal_F_000 776
_exptl_crystal_size_max 0.10
_exptl_crystal_size_mid 0.08
_exptl_crystal_size_min 0.05
_refine_diff_density_max 0.911
_refine_diff_density_min -0.562
_refine_diff_density_rms 0.128
_refine_ls_extinction_method none
_refine_ls_goodness_of_fit_ref 1.117
_refine_ls_hydrogen_treatment constr
_refine_ls_matrix_type full
_refine_ls_number_parameters 435
_refine_ls_number_reflns 4835
_refine_ls_number_restraints 1
_refine_ls_restrained_S_all 1.117
_refine_ls_R_factor_all 0.1584
_refine_ls_R_factor_gt 0.0977
_refine_ls_shift/su_max 0.000
_refine_ls_shift/su_mean 0.000
_refine_ls_structure_factor_coef Fsqd
_refine_ls_weighting_details 'calc w=1/[\s^2^(Fo^2^)+(0.0521P)^2^+21.5522P] where P=(Fo^2^+2Fc^2^)/3'
_refine_ls_weighting_scheme calc
_refine_ls_wR_factor_gt 0.2332
_refine_ls_wR_factor_ref 0.2584
_reflns_number_gt 2968
_reflns_number_total 4835
_reflns_threshold_expression >2sigma(I)
_cod_data_source_file b711347a.txt
_cod_data_source_block voo2picpcaa
_cod_original_sg_symbol_H-M P-1
_cod_database_code 7003080

loop_
_symmetry_equiv_pos_as_xyz
'x, y, z'
'-x, -y, -z'

loop_
_atom_site_label
_atom_site_type_symbol
_atom_site_fract_x
_atom_site_fract_y
_atom_site_fract_z
_atom_site_U_iso_or_equiv
_atom_site_adp_type
_atom_site_occupancy
_atom_site_symmetry_multiplicity
_atom_site_calc_flag
_atom_site_refinement_flags
_atom_site_disorder_assembly
_atom_site_disorder_group
V1 V 0.1889(3) 0.59246(13) 0.09011(12) 0.0294(5) Uani 1 1 d . . .
N1 N 0.1435(12) 0.4465(6) 0.1253(5) 0.031(2) Uani 1 1 d . . .
C2 C -0.0244(14) 0.4311(8) 0.1649(7) 0.033(3) Uani 1 1 d . . .
H2 H -0.1050 0.4819 0.1829 0.039 Uiso 1 1 calc R . .
C3 C -0.0771(15) 0.3409(8) 0.1788(7) 0.031(3) Uani 1 1 d . . .
N4 N 0.0365(13) 0.2657(7) 0.1549(6) 0.040(2) Uani 1 1 d . . .
C5 C 0.2060(15) 0.2806(8) 0.1199(7) 0.034(3) Uani 1 1 d . . .
H5 H 0.2922 0.2295 0.1069 0.041 Uiso 1 1 calc R . .
C6 C 0.2553(15) 0.3727(8) 0.1026(7) 0.031(3) Uani 1 1 d . . .
H6 H 0.3699 0.3816 0.0744 0.038 Uiso 1 1 calc R . .
C7 C -0.2660(16) 0.3272(9) 0.2189(7) 0.037(3) Uani 1 1 d . . .
N8 N -0.3118(13) 0.2401(7) 0.2217(6) 0.042(2) Uani 1 1 d . . .
H8A H -0.4197 0.2272 0.2433 0.051 Uiso 1 1 calc R . .
H8B H -0.2337 0.1964 0.2019 0.051 Uiso 1 1 calc R . .
O9 O -0.3700(11) 0.3937(6) 0.2459(5) 0.0402(19) Uani 1 1 d . . .
N10 N 0.2207(12) 0.7335(6) 0.1176(5) 0.029(2) Uani 1 1 d . . .
C11 C 0.2215(14) 0.7464(8) 0.2049(7) 0.031(3) Uani 1 1 d . . .
C12 C 0.2339(15) 0.8330(8) 0.2352(7) 0.036(3) Uani 1 1 d . . .
H12 H 0.2392 0.8392 0.2953 0.044 Uiso 1 1 calc R . .
C13 C 0.2384(16) 0.9115(8) 0.1741(8) 0.041(3) Uani 1 1 d . . .
H13 H 0.2443 0.9710 0.1928 0.049 Uiso 1 1 calc R . .
C14 C 0.2338(15) 0.8986(8) 0.0836(7) 0.036(3) Uani 1 1 d . . .
H14 H 0.2338 0.9494 0.0411 0.043 Uiso 1 1 calc R . .
C15 C 0.2293(15) 0.8073(9) 0.0602(8) 0.040(3) Uani 1 1 d . . .
H15 H 0.2326 0.7978 0.0007 0.048 Uiso 1 1 calc R . .
C16 C 0.2019(15) 0.6579(8) 0.2634(7) 0.035(3) Uani 1 1 d . . .
O17 O 0.1727(10) 0.5865(5) 0.2213(5) 0.0356(18) Uani 1 1 d . . .
O18 O 0.2113(13) 0.6583(6) 0.3439(5) 0.053(2) Uani 1 1 d . . .
O19 O 0.3090(10) 0.6351(5) -0.0126(5) 0.0337(18) Uani 1 1 d . . .
O20 O 0.2766(10) 0.5375(5) -0.0114(4) 0.0312(17) Uani 1 1 d . . .
O21 O 0.4962(10) 0.5479(5) 0.1357(5) 0.0319(17) Uani 1 1 d . . .
O22 O -0.0338(10) 0.6197(5) 0.0663(5) 0.0370(19) Uani 1 1 d . . .
V2 V 0.8031(3) -0.03457(13) 0.38026(12) 0.0304(5) Uani 1 1 d . . .
N31 N 0.8516(12) 0.1067(6) 0.4061(6) 0.032(2) Uani 1 1 d . . .
C32 C 1.0108(15) 0.1390(8) 0.3725(7) 0.034(3) Uani 1 1 d . . .
H32 H 1.0911 0.1014 0.3382 0.041 Uiso 1 1 calc R . .
C33 C 1.0574(16) 0.2274(8) 0.3883(7) 0.034(3) Uani 1 1 d . . .
N34 N 0.9453(14) 0.2864(7) 0.4340(7) 0.043(3) Uani 1 1 d . . .
C35 C 0.7829(17) 0.2513(8) 0.4662(8) 0.041(3) Uani 1 1 d . . .
H35 H 0.7004 0.2896 0.4990 0.049 Uiso 1 1 calc R . .
C36 C 0.7351(16) 0.1655(8) 0.4536(7) 0.034(3) Uani 1 1 d . . .
H36 H 0.6225 0.1462 0.4772 0.041 Uiso 1 1 calc R . .
C37 C 1.2367(16) 0.2587(9) 0.3510(7) 0.035(3) Uani 1 1 d . . .
N38 N 1.2638(15) 0.3481(7) 0.3557(7) 0.051(3) Uani 1 1 d . . .
H38A H 1.3636 0.3693 0.3326 0.061 Uiso 1 1 calc R . .
H38B H 1.1816 0.3849 0.3819 0.061 Uiso 1 1 calc R . .
O39 O 1.3503(11) 0.2028(6) 0.3142(5) 0.042(2) Uani 1 1 d . . .
N40 N 0.7513(13) -0.1385(7) 0.2954(6) 0.039(2) Uani 1 1 d . . .
C41 C 0.7409(15) -0.1097(8) 0.2088(7) 0.034(3) Uani 1 1 d . . .
C42 C 0.7108(16) -0.1669(9) 0.1458(8) 0.043(3) Uani 1 1 d . . .
H42 H 0.7023 -0.1433 0.0870 0.052 Uiso 1 1 calc R . .
C43 C 0.6928(15) -0.2603(9) 0.1695(9) 0.048(3) Uani 1 1 d . . .
H43 H 0.6711 -0.3009 0.1273 0.058 Uiso 1 1 calc R . .
C44 C 0.7077(16) -0.2925(9) 0.2576(9) 0.049(3) Uani 1 1 d . . .
H44 H 0.6994 -0.3556 0.2755 0.059 Uiso 1 1 calc R . .
C45 C 0.7353(16) -0.2295(8) 0.3192(8) 0.039(3) Uani 1 1 d . . .
H45 H 0.7429 -0.2512 0.3786 0.046 Uiso 1 1 calc R . .
C46 C 0.7631(17) -0.0069(8) 0.1899(8) 0.040(3) Uani 1 1 d . . .
O47 O 0.8062(10) 0.0345(5) 0.2602(5) 0.0355(18) Uani 1 1 d . . .
O48 O 0.7412(14) 0.0338(6) 0.1167(5) 0.057(3) Uani 1 1 d . . .
O49 O 0.6922(10) -0.1185(5) 0.4611(5) 0.0335(18) Uani 1 1 d . . .
O50 O 0.7300(10) -0.0325(5) 0.4977(5) 0.0358(18) Uani 1 1 d . . .
O51 O 1.0255(10) -0.0699(5) 0.3893(5) 0.0342(18) Uani 1 1 d . . .
O52 O 0.4888(10) 0.0175(5) 0.3514(5) 0.0361(18) Uani 1 1 d . . .
O100 O 0.662(7) 0.508(3) 0.391(3) 0.086(13) Uiso 0.257(4) 1 d P . .
O101 O 0.547(6) 0.526(3) 0.440(3) 0.24(2) Uiso 0.65(3) 1 d P . .
O102 O 0.982(3) 0.5156(14) 0.4073(13) 0.094(10) Uiso 0.60(3) 1 d P . .
O103 O 0.152(4) 0.500(2) 0.4495(19) 0.113(14) Uiso 0.49(3) 1 d P . .

loop_
_atom_site_aniso_label
_atom_site_aniso_U_11
_atom_site_aniso_U_22
_atom_site_aniso_U_33
_atom_site_aniso_U_23
_atom_site_aniso_U_13
_atom_site_aniso_U_12
V1 0.0277(10) 0.0322(11) 0.0298(10) -0.0028(8) 0.0032(8) -0.0097(8)
N1 0.022(5) 0.042(6) 0.028(5) -0.007(4) -0.004(4) -0.007(4)
C2 0.022(6) 0.038(7) 0.039(6) -0.001(5) 0.013(5) -0.011(5)
C3 0.031(6) 0.032(7) 0.032(6) -0.003(5) 0.005(5) -0.011(5)
N4 0.036(6) 0.041(6) 0.044(6) 0.006(5) 0.004(5) -0.020(5)
C5 0.029(6) 0.033(7) 0.042(7) 0.006(5) 0.001(5) -0.017(5)
C6 0.027(6) 0.041(7) 0.028(6) -0.004(5) 0.000(5) -0.011(5)
C7 0.029(6) 0.054(8) 0.032(6) -0.001(6) -0.005(5) -0.022(6)
N8 0.024(5) 0.040(6) 0.061(7) 0.003(5) 0.005(5) -0.008(4)
O9 0.036(5) 0.041(5) 0.041(5) 0.005(4) 0.009(4) -0.004(4)
N10 0.024(5) 0.033(5) 0.029(5) -0.002(4) -0.001(4) -0.005(4)
C11 0.019(5) 0.046(7) 0.030(6) -0.006(5) 0.001(5) -0.013(5)
C12 0.035(6) 0.047(8) 0.030(6) -0.006(6) 0.010(5) -0.012(6)
C13 0.036(7) 0.031(7) 0.057(8) -0.013(6) -0.001(6) -0.006(5)
C14 0.039(7) 0.032(7) 0.036(7) 0.001(5) -0.008(5) -0.002(5)
C15 0.033(7) 0.053(8) 0.035(7) -0.001(6) 0.007(5) -0.012(6)
C16 0.032(6) 0.045(8) 0.029(7) 0.000(6) 0.004(5) -0.009(5)
O17 0.036(4) 0.036(5) 0.036(4) -0.002(4) 0.007(3) -0.011(4)
O18 0.077(6) 0.056(6) 0.030(5) -0.011(4) 0.003(4) -0.016(5)
O19 0.033(4) 0.037(5) 0.034(4) -0.004(3) 0.006(3) -0.010(3)
O20 0.031(4) 0.035(4) 0.028(4) -0.002(3) 0.003(3) -0.009(3)
O21 0.027(4) 0.036(4) 0.033(4) -0.012(3) 0.001(3) 0.001(3)
O22 0.025(4) 0.041(5) 0.048(5) -0.011(4) 0.006(3) -0.015(3)
V2 0.0272(10) 0.0352(11) 0.0299(10) -0.0003(8) 0.0023(8) -0.0099(8)
N31 0.028(5) 0.042(6) 0.028(5) 0.003(4) 0.005(4) -0.016(4)
C32 0.028(6) 0.046(7) 0.030(6) -0.001(5) 0.005(5) -0.013(5)
C33 0.047(7) 0.023(6) 0.031(6) 0.011(5) -0.004(5) -0.011(5)
N34 0.049(6) 0.036(6) 0.046(6) 0.001(5) -0.004(5) -0.016(5)
C35 0.043(7) 0.041(8) 0.040(7) -0.003(6) 0.013(6) -0.007(6)
C36 0.030(6) 0.045(7) 0.029(6) 0.002(5) -0.002(5) -0.012(5)
C37 0.026(6) 0.046(8) 0.035(6) -0.001(6) -0.004(5) -0.016(6)
N38 0.059(7) 0.044(7) 0.057(7) -0.011(5) 0.011(5) -0.032(6)
O39 0.034(5) 0.040(5) 0.053(5) 0.016(4) 0.003(4) -0.019(4)
N40 0.035(5) 0.038(6) 0.047(6) -0.005(5) 0.000(5) -0.012(4)
C41 0.029(6) 0.040(7) 0.035(7) -0.006(5) 0.005(5) -0.013(5)
C42 0.040(7) 0.056(9) 0.042(7) -0.023(6) 0.009(6) -0.020(6)
C43 0.023(6) 0.054(9) 0.071(10) -0.029(7) 0.016(6) -0.004(6)
C44 0.028(7) 0.051(8) 0.073(10) -0.024(7) 0.014(7) -0.012(6)
C45 0.045(7) 0.036(7) 0.037(7) -0.006(6) 0.005(6) -0.009(6)
C46 0.044(7) 0.043(7) 0.037(7) -0.008(6) -0.001(6) -0.017(6)
O47 0.031(4) 0.045(5) 0.032(4) 0.004(4) -0.002(3) -0.014(4)
O48 0.086(7) 0.061(6) 0.028(5) 0.002(4) -0.002(5) -0.026(5)
O49 0.042(4) 0.026(4) 0.034(4) -0.002(3) -0.001(3) -0.008(3)
O50 0.034(4) 0.038(5) 0.038(4) -0.003(4) 0.005(3) -0.016(4)
O51 0.027(4) 0.043(5) 0.036(4) -0.004(4) 0.005(3) -0.016(3)
O52 0.029(4) 0.042(5) 0.038(4) -0.003(4) -0.006(3) -0.008(3)

loop_
_atom_type_symbol
_atom_type_description
_atom_type_scat_dispersion_real
_atom_type_scat_dispersion_imag
_atom_type_scat_source
C C 0.0033 0.0016 'International Tables Vol C Tables 4.2.6.8 and 6.1.1.4'
H H 0.0000 0.0000 'International Tables Vol C Tables 4.2.6.8 and 6.1.1.4'
O O 0.0106 0.0060 'International Tables Vol C Tables 4.2.6.8 and 6.1.1.4'
N N 0.0061 0.0033 'International Tables Vol C Tables 4.2.6.8 and 6.1.1.4'
V V 0.3005 0.5294 'International Tables Vol C Tables 4.2.6.8 and 6.1.1.4'

loop_
_geom_angle_atom_site_label_1
_geom_angle_atom_site_label_2
_geom_angle_atom_site_label_3
_geom_angle
_geom_angle_site_symmetry_1
_geom_angle_site_symmetry_3
_geom_angle_publ_flag
O22 V1 O19 102.8(4) . . ?
O22 V1 O20 100.9(3) . . ?
O19 V1 O20 45.3(3) . . ?
O22 V1 O17 98.8(3) . . ?
O19 V1 O17 148.4(3) . . ?
O20 V1 O17 149.7(3) . . ?
O22 V1 N10 92.1(3) . . ?
O19 V1 N10 79.7(3) . . ?
O20 V1 N10 124.9(3) . . ?
O17 V1 N10 76.8(3) . . ?
O22 V1 N1 90.9(3) . . ?
O19 V1 N1 124.3(3) . . ?
O20 V1 N1 79.4(3) . . ?
O17 V1 N1 77.5(3) . . ?
N10 V1 N1 154.3(3) . . ?
O22 V1 O21 174.8(3) . . ?
O19 V1 O21 82.3(3) . . ?
O20 V1 O21 82.5(3) . . ?
O17 V1 O21 76.5(3) . . ?
N10 V1 O21 89.1(3) . . ?
N1 V1 O21 85.9(3) . . ?
C6 N1 C2 117.6(9) . . ?
C6 N1 V1 125.0(7) . . ?
C2 N1 V1 116.9(7) . . ?
N1 C2 C3 120.9(10) . . ?
N1 C2 H2 119.6 . . ?
C3 C2 H2 119.6 . . ?
N4 C3 C2 121.4(10) . . ?
N4 C3 C7 119.2(10) . . ?
C2 C3 C7 119.4(10) . . ?
C5 N4 C3 117.6(9) . . ?
N4 C5 C6 120.6(11) . . ?
N4 C5 H5 119.7 . . ?
C6 C5 H5 119.7 . . ?
N1 C6 C5 121.7(10) . . ?
N1 C6 H6 119.1 . . ?
C5 C6 H6 119.1 . . ?
O9 C7 N8 123.9(10) . . ?
O9 C7 C3 121.1(10) . . ?
N8 C7 C3 114.9(11) . . ?
C7 N8 H8A 120.0 . . ?
C7 N8 H8B 120.0 . . ?
H8A N8 H8B 120.0 . . ?
C15 N10 C11 118.5(10) . . ?
C15 N10 V1 127.2(8) . . ?
C11 N10 V1 114.2(7) . . ?
N10 C11 C12 122.5(10) . . ?
N10 C11 C16 113.4(9) . . ?
C12 C11 C16 124.1(10) . . ?
C11 C12 C13 118.8(10) . . ?
C11 C12 H12 120.6 . . ?
C13 C12 H12 120.6 . . ?
C12 C13 C14 118.8(10) . . ?
C12 C13 H13 120.6 . . ?
C14 C13 H13 120.6 . . ?
C15 C14 C13 117.7(10) . . ?
C15 C14 H14 121.1 . . ?
C13 C14 H14 121.1 . . ?
N10 C15 C14 123.6(11) . . ?
N10 C15 H15 118.2 . . ?
C14 C15 H15 118.2 . . ?
O18 C16 O17 125.8(10) . . ?
O18 C16 C11 120.1(10) . . ?
O17 C16 C11 114.0(9) . . ?
C16 O17 V1 121.3(7) . . ?
O20 O19 V1 67.5(4) . . ?
O19 O20 V1 67.2(4) . . ?
O51 V2 O50 102.2(3) . . ?
O51 V2 O49 103.3(3) . . ?
O50 V2 O49 45.5(3) . . ?
O51 V2 O47 97.9(3) . . ?
O50 V2 O47 148.0(3) . . ?
O49 V2 O47 149.9(3) . . ?
O51 V2 N40 93.3(4) . . ?
O50 V2 N40 126.2(3) . . ?
O49 V2 N40 80.8(3) . . ?
O47 V2 N40 76.7(3) . . ?
O51 V2 N31 91.4(4) . . ?
O50 V2 N31 78.5(3) . . ?
O49 V2 N31 123.8(3) . . ?
O47 V2 N31 76.2(3) . . ?
N40 V2 N31 152.9(4) . . ?
O51 V2 O52 173.8(3) . . ?
O50 V2 O52 84.0(3) . . ?
O49 V2 O52 81.1(3) . . ?
O47 V2 O52 76.5(3) . . ?
N40 V2 O52 83.1(3) . . ?
N31 V2 O52 89.5(3) . . ?
C32 N31 C36 117.3(9) . . ?
C32 N31 V2 117.0(8) . . ?
C36 N31 V2 125.7(7) . . ?
N31 C32 C33 121.1(11) . . ?
N31 C32 H32 119.4 . . ?
C33 C32 H32 119.4 . . ?
N34 C33 C32 122.7(10) . . ?
N34 C33 C37 118.5(10) . . ?
C32 C33 C37 118.8(11) . . ?
C33 N34 C35 114.4(10) . . ?
C36 C35 N34 124.6(11) . . ?
C36 C35 H35 117.7 . . ?
N34 C35 H35 117.7 . . ?
C35 C36 N31 119.9(10) . . ?
C35 C36 H36 120.0 . . ?
N31 C36 H36 120.0 . . ?
O39 C37 N38 122.6(10) . . ?
O39 C37 C33 119.8(10) . . ?
N38 C37 C33 117.6(11) . . ?
C37 N38 H38A 120.0 . . ?
C37 N38 H38B 120.0 . . ?
H38A N38 H38B 120.0 . . ?
C45 N40 C41 117.5(10) . . ?
C45 N40 V2 126.5(8) . . ?
C41 N40 V2 115.9(7) . . ?
N40 C41 C42 123.6(11) . . ?
N40 C41 C46 112.8(10) . . ?
C42 C41 C46 123.6(11) . . ?
C41 C42 C43 119.4(12) . . ?
C41 C42 H42 120.3 . . ?
C43 C42 H42 120.3 . . ?
C42 C43 C44 118.3(12) . . ?
C42 C43 H43 120.8 . . ?
C44 C43 H43 120.8 . . ?
C43 C44 C45 119.4(12) . . ?
C43 C44 H44 120.3 . . ?
C45 C44 H44 120.3 . . ?
N40 C45 C44 121.7(11) . . ?
N40 C45 H45 119.1 . . ?
C44 C45 H45 119.1 . . ?
O48 C46 O47 123.7(11) . . ?
O48 C46 C41 122.4(10) . . ?
O47 C46 C41 113.9(10) . . ?
C46 O47 V2 120.3(7) . . ?
O50 O49 V2 66.8(4) . . ?
O49 O50 V2 67.6(4) . . ?

loop_
_geom_bond_atom_site_label_1
_geom_bond_atom_site_label_2
_geom_bond_distance
_geom_bond_site_symmetry_2
_geom_bond_publ_flag
V1 O22 1.598(7) . ?
V1 O19 1.871(7) . ?
V1 O20 1.875(7) . ?
V1 O17 2.001(7) . ?
V1 N10 2.139(9) . ?
V1 N1 2.172(9) . ?
V1 O21 2.264(7) . ?
N1 C6 1.315(13) . ?
N1 C2 1.358(13) . ?
C2 C3 1.385(14) . ?
C2 H2 0.9300 . ?
C3 N4 1.343(14) . ?
C3 C7 1.488(15) . ?
N4 C5 1.337(13) . ?
C5 C6 1.406(14) . ?
C5 H5 0.9300 . ?
C6 H6 0.9300 . ?
C7 O9 1.233(14) . ?
C7 N8 1.322(14) . ?
N8 H8A 0.8600 . ?
N8 H8B 0.8600 . ?
N10 C15 1.319(14) . ?
N10 C11 1.362(13) . ?
C11 C12 1.376(15) . ?
C11 C16 1.503(15) . ?
C12 C13 1.398(15) . ?
C12 H12 0.9300 . ?
C13 C14 1.412(16) . ?
C13 H13 0.9300 . ?
C14 C15 1.391(16) . ?
C14 H14 0.9300 . ?
C15 H15 0.9300 . ?
C16 O18 1.231(13) . ?
C16 O17 1.293(13) . ?
O19 O20 1.441(9) . ?
V2 O51 1.585(7) . ?
V2 O50 1.869(7) . ?
V2 O49 1.880(7) . ?
V2 O47 2.004(7) . ?
V2 N40 2.123(9) . ?
V2 N31 2.163(9) . ?
V2 O52 2.272(7) . ?
N31 C32 1.344(13) . ?
N31 C36 1.363(14) . ?
C32 C33 1.386(15) . ?
C32 H32 0.9300 . ?
C33 N34 1.333(15) . ?
C33 C37 1.483(15) . ?
N34 C35 1.373(14) . ?
C35 C36 1.342(15) . ?
C35 H35 0.9300 . ?
C36 H36 0.9300 . ?
C37 O39 1.236(13) . ?
C37 N38 1.326(14) . ?
N38 H38A 0.8600 . ?
N38 H38B 0.8600 . ?
N40 C45 1.341(14) . ?
N40 C41 1.348(14) . ?
C41 C42 1.350(15) . ?
C41 C46 1.501(16) . ?
C42 C43 1.376(17) . ?
C42 H42 0.9300 . ?
C43 C44 1.381(18) . ?
C43 H43 0.9300 . ?
C44 C45 1.390(16) . ?
C44 H44 0.9300 . ?
C45 H45 0.9300 . ?
C46 O48 1.214(13) . ?
C46 O47 1.323(13) . ?
O49 O50 1.451(10) . ?
O100 O101 1.13(5) . ?
O102 O103 1.34(3) 1_655 ?
O103 O102 1.34(3) 1_455 ?
